data_7249855
loop_
_publ_author_name
'Kaszubowski, Oskar'
'\'Slepokura, Katarzyna'
'Wojciechowski, Jakub'

_publ_section_title
;
 Same but different: structural diversity of cytidine
 5&#x2032;-monophosphate (CMP) (an)hydrates
;
_journal_name_full CrystEngComm
_journal_paper_doi 10.1039/D4CE00965G
_journal_year 2025
_chemical_absolute_configuration rm
_chemical_formula_moiety 'C9 H14 N3 O8 P'
_chemical_formula_sum 'C9 H14 N3 O8 P'
_chemical_formula_weight 323.20
_space_group_crystal_system monoclinic
_space_group_IT_number 4
_space_group_name_Hall 'P 2yb'
_space_group_name_H-M_alt 'P 1 21 1'
_atom_sites_solution_hydrogens geom
_atom_sites_solution_primary dual
_atom_sites_solution_secondary difmap
_audit_creation_method SHELXL-2019/3
_audit_update_record
;
2024-11-20 deposited with the CCDC.	2025-01-28 downloaded from the CCDC.
;
_cell_angle_alpha 90
_cell_angle_beta 93.680(10)
_cell_angle_gamma 90
_cell_formula_units_Z 2
_cell_length_a 4.843(4)
_cell_length_b 8.646(8)
_cell_length_c 15.726(2)
_cell_measurement_reflns_used 1158
_cell_measurement_temperature 100(2)
_cell_measurement_theta_max 0.8870
_cell_measurement_theta_min 0.0940
_cell_volume 657.1(8)
_computing_cell_refinement 'CrysAlisPro 1.171.41.80a (Rigaku OD, 2020)'
_computing_data_collection 'CrysAlisPro 1.171.41.80a (Rigaku OD, 2020)'
_computing_data_reduction 'CrysAlisPro 1.171.41.80a (Rigaku OD, 2020)'
_computing_structure_refinement 'SHELXL-2019/2 (Sheldrick, 2019)')'
_computing_structure_solution 'SHELXT-2019 (Sheldrick, 2019)'
_diffrn_ambient_temperature 100(2)
_diffrn_detector_area_resol_mean 10.0000
_diffrn_measured_fraction_theta_full 0.800
_diffrn_measured_fraction_theta_max 0.796
_diffrn_measurement_device_type 'XtaLAB Synergy-ED, HyPix3000 fast, electron source at 200keV'
_diffrn_measurement_method '\w scans'
_diffrn_radiation_type 'transmission electron microscope'
_diffrn_radiation_wavelength 0.0251
_diffrn_reflns_av_R_equivalents 0.1264
_diffrn_reflns_av_unetI/netI 0.1888
_diffrn_reflns_Laue_measured_fraction_full 0.800
_diffrn_reflns_Laue_measured_fraction_max 0.796
_diffrn_reflns_limit_h_max 6
_diffrn_reflns_limit_h_min -6
_diffrn_reflns_limit_k_max 10
_diffrn_reflns_limit_k_min -10
_diffrn_reflns_limit_l_max 18
_diffrn_reflns_limit_l_min -18
_diffrn_reflns_number 3305
_diffrn_reflns_point_group_measured_fraction_full 0.829
_diffrn_reflns_point_group_measured_fraction_max 0.824
_diffrn_reflns_theta_full 0.863
_diffrn_reflns_theta_max 0.899
_diffrn_reflns_theta_min 0.095
_diffrn_source 'transmission electron microscope'
_exptl_absorpt_coefficient_mu 0.000
_exptl_absorpt_correction_type none
_exptl_crystal_colour colourless
_exptl_crystal_density_diffrn 1.633
_exptl_crystal_description plate
_exptl_crystal_F_000 116
_refine_diff_density_max 0.167
_refine_diff_density_min -0.153
_refine_diff_density_rms 0.038
_refine_ls_abs_structure_details
;
The absolute structure was determined based on the known absolute configuration of cytidine 5'-monophosphate
;
_refine_ls_extinction_coef 8724(29)
_refine_ls_extinction_expression Fc^*^=kFc[1+0.001xFc^2^\l^3^/sin(2\q)]^-1/4^
_refine_ls_extinction_method 'SHELXL-2019/2 (Sheldrick 2019)'
_refine_ls_goodness_of_fit_ref 1.146
_refine_ls_hydrogen_treatment constr
_refine_ls_matrix_type full
_refine_ls_number_parameters 193
_refine_ls_number_reflns 2214
_refine_ls_number_restraints 184
_refine_ls_restrained_S_all 1.109
_refine_ls_R_factor_all 0.1547
_refine_ls_R_factor_gt 0.1322
_refine_ls_shift/su_max 0.001
_refine_ls_shift/su_mean 0.000
_refine_ls_structure_factor_coef Fsqd
_refine_ls_weighting_details 'w=1/[\s^2^(Fo^2^)+(0.1154P)^2^+0.2261P] where P=(Fo^2^+2Fc^2^)/3'
_refine_ls_weighting_scheme calc
_refine_ls_wR_factor_gt 0.3358
_refine_ls_wR_factor_ref 0.3497
_reflns_Friedel_coverage 0.935
_reflns_Friedel_fraction_full 0.861
_reflns_Friedel_fraction_max 0.855
_reflns_number_gt 1583
_reflns_number_total 2214
_reflns_threshold_expression 'I > 2\s(I)'
_cod_data_source_file d4ce00965g2.cif
_cod_data_source_block VI
_cod_original_sg_symbol_H-M 'P 21'
_cod_database_code 7249855
_shelx_shelxl_version_number 2019/3
_shelx_space_group_comment
;
The symmetry employed for this shelxl refinement is uniquely defined
by the following loop, which should always be used as a source of
symmetry information in preference to the above space-group names.
They are only intended as comments.
;

loop_
_space_group_symop_operation_xyz
'x, y, z'
'-x, y+1/2, -z'

loop_
_atom_site_label
_atom_site_type_symbol
_atom_site_fract_x
_atom_site_fract_y
_atom_site_fract_z
_atom_site_U_iso_or_equiv
_atom_site_adp_type
_atom_site_occupancy
_atom_site_site_symmetry_order
_atom_site_calc_flag
_atom_site_refinement_flags_posn
_atom_site_refinement_flags_adp
_atom_site_refinement_flags_occupancy
_atom_site_disorder_assembly
_atom_site_disorder_group
P1 P 0.6472(16) 0.7750(8) 0.1516(6) 0.0216(19) Uani 1 1 d . . . . .
O11 O 0.902(3) 0.7552(15) 0.1031(11) 0.031(3) Uani 1 1 d . . . . .
O12 O 0.551(3) 0.9404(14) 0.1626(10) 0.027(3) Uani 1 1 d . U . . .
O13 O 0.416(3) 0.6738(17) 0.1011(11) 0.035(4) Uani 1 1 d . . . . .
H13 H 0.232188 0.715575 0.111153 0.053 Uiso 1 1 calc R U . . .
O2 O 1.017(3) 0.0721(17) 0.3329(11) 0.034(3) Uani 1 1 d . . . . .
O2' O 0.722(3) 0.3393(17) 0.4906(11) 0.035(3) Uani 1 1 d . . . . .
H2O H 0.831257 0.257440 0.520171 0.052 Uiso 1 1 calc R U . . .
O3' O 0.902(3) 0.6221(18) 0.4681(11) 0.032(3) Uani 1 1 d . . . . .
H3O H 0.859026 0.562083 0.518702 0.049 Uiso 1 1 calc R U . . .
O4' O 0.450(3) 0.4224(15) 0.3171(10) 0.027(3) Uani 1 1 d . . . . .
O5' O 0.704(3) 0.6944(16) 0.2415(11) 0.027(3) Uani 1 1 d . U . . .
N1 N 0.792(3) 0.2679(16) 0.2596(11) 0.025(2) Uani 1 1 d . . . . .
N3 N 1.116(3) 0.1169(16) 0.1973(11) 0.025(3) Uani 1 1 d . . . . .
H3 H 1.281171 0.042582 0.203601 0.030 Uiso 1 1 calc R U . . .
N4 N 1.222(3) 0.1365(15) 0.0571(11) 0.025(3) Uani 1 1 d . . . . .
H41 H 1.377226 0.059144 0.066592 0.030 Uiso 1 1 calc R U . . .
H42 H 1.181700 0.183958 -0.001136 0.030 Uiso 1 1 calc R U . . .
C2 C 0.984(3) 0.1363(18) 0.2693(13) 0.027(3) Uani 1 1 d . . . . .
C4 C 1.072(3) 0.1753(18) 0.1204(13) 0.026(3) Uani 1 1 d . . . . .
C5 C 0.860(3) 0.2977(16) 0.1129(12) 0.023(3) Uani 1 1 d . . . . .
H5 H 0.807542 0.356593 0.053265 0.028 Uiso 1 1 calc R U . . .
C6 C 0.737(4) 0.3315(18) 0.1845(13) 0.033(4) Uani 1 1 d . . . . .
H6 H 0.577667 0.419531 0.180039 0.039 Uiso 1 1 calc R U . . .
C1' C 0.646(3) 0.3067(17) 0.3365(12) 0.025(3) Uani 1 1 d . . . . .
H1' H 0.538742 0.204298 0.356389 0.030 Uiso 1 1 calc R U . . .
C2' C 0.824(4) 0.366(2) 0.4117(13) 0.031(3) Uani 1 1 d . . . . .
H2' H 1.031732 0.320312 0.410301 0.037 Uiso 1 1 calc R U . . .
C3' C 0.827(4) 0.5399(19) 0.3966(12) 0.026(3) Uani 1 1 d . U . . .
H3' H 0.968595 0.565737 0.348064 0.032 Uiso 1 1 calc R U . . .
C4' C 0.533(3) 0.5645(19) 0.3601(12) 0.026(3) Uani 1 1 d . . . . .
H4' H 0.402086 0.581684 0.412544 0.032 Uiso 1 1 calc R U . . .
C5' C 0.502(3) 0.7015(18) 0.3024(12) 0.028(3) Uani 1 1 d . . . . .
H5'2 H 0.295370 0.701960 0.270220 0.034 Uiso 1 1 calc R U . . .
H5'1 H 0.527229 0.807737 0.339489 0.034 Uiso 1 1 calc R U . . .

loop_
_atom_site_aniso_label
_atom_site_aniso_U_11
_atom_site_aniso_U_22
_atom_site_aniso_U_33
_atom_site_aniso_U_23
_atom_site_aniso_U_13
_atom_site_aniso_U_12
P1 0.007(3) 0.014(3) 0.044(5) -0.002(3) 0.002(3) -0.003(3)
O11 0.013(5) 0.022(6) 0.058(9) 0.005(5) 0.013(5) 0.002(4)
O12 0.010(6) 0.021(4) 0.049(9) 0.001(4) 0.008(5) 0.001(4)
O13 0.015(6) 0.041(7) 0.051(10) -0.020(6) 0.005(6) -0.009(5)
O2 0.022(8) 0.035(7) 0.046(7) 0.012(5) 0.013(5) 0.012(6)
O2' 0.034(8) 0.035(7) 0.037(7) 0.010(5) 0.008(6) 0.013(6)
O3' 0.014(7) 0.048(7) 0.036(9) -0.001(5) 0.008(6) 0.000(6)
O4' 0.013(6) 0.027(5) 0.040(9) 0.001(4) 0.001(5) 0.005(4)
O5' 0.004(5) 0.032(6) 0.046(6) 0.003(4) 0.004(4) -0.003(4)
N1 0.012(6) 0.020(5) 0.043(6) 0.002(4) 0.008(4) -0.005(4)
N3 0.014(7) 0.025(6) 0.037(6) 0.001(4) 0.001(4) 0.002(5)
N4 0.016(7) 0.021(6) 0.038(7) 0.001(5) 0.002(5) 0.002(5)
C2 0.014(7) 0.026(7) 0.041(7) 0.006(5) 0.007(5) -0.001(5)
C4 0.007(6) 0.035(7) 0.034(6) -0.002(5) -0.004(4) 0.005(5)
C5 0.013(7) 0.017(6) 0.040(7) -0.001(5) -0.001(5) 0.000(5)
C6 0.030(9) 0.024(8) 0.045(7) 0.005(5) 0.009(5) 0.009(6)
C1' 0.007(6) 0.027(5) 0.041(6) 0.005(5) 0.004(4) 0.001(4)
C2' 0.016(7) 0.039(6) 0.038(7) 0.006(5) 0.002(5) 0.002(5)
C3' 0.012(6) 0.037(5) 0.030(8) 0.005(4) 0.007(5) 0.000(4)
C4' 0.014(6) 0.028(5) 0.038(8) 0.002(4) 0.006(5) 0.003(4)
C5' 0.016(7) 0.021(6) 0.050(9) 0.004(6) 0.012(6) 0.008(5)

loop_
_atom_type_symbol
_atom_type_description
_atom_type_scat_dispersion_real
_atom_type_scat_dispersion_imag
_atom_type_scat_source
C C 0.0000 0.0000 'International Tables Vol C Tables 4.2.6.8 and 6.1.1.4'
H H 0.0000 0.0000 'International Tables Vol C Tables 4.2.6.8 and 6.1.1.4'
N N 0.0000 0.0000 'International Tables Vol C Tables 4.2.6.8 and 6.1.1.4'
O O 0.0000 0.0000 'International Tables Vol C Tables 4.2.6.8 and 6.1.1.4'
P P 0.0000 0.0000 'International Tables Vol C Tables 4.2.6.8 and 6.1.1.4'

loop_
_geom_angle_atom_site_label_1
_geom_angle_atom_site_label_2
_geom_angle_atom_site_label_3
_geom_angle
_geom_angle_site_symmetry_1
_geom_angle_site_symmetry_3
_geom_angle_publ_flag
O11 P1 O12 115.8(9) . . ?
O11 P1 O5' 107.6(9) . . yes
O12 P1 O5' 110.5(10) . . yes
O11 P1 O13 105.0(10) . . ?
O12 P1 O13 111.3(9) . . ?
O5' P1 O13 106.2(9) . . yes
P1 O13 H13 109.5 . . ?
C2' O2' H2O 109.5 . . ?
C3' O3' H3O 109.5 . . ?
C1' O4' C4' 109.9(12) . . ?
C5' O5' P1 119.8(11) . . ?
C6 N1 C2 120.4(17) . . ?
C6 N1 C1' 124.2(15) . . ?
C2 N1 C1' 115.0(14) . . ?
C4 N3 C2 132.0(16) . . ?
C4 N3 H3 114.0 . . ?
C2 N3 H3 114.0 . . ?
C4 N4 H41 120.0 . . ?
C4 N4 H42 120.0 . . ?
H41 N4 H42 120.0 . . ?
O2 C2 N3 128.8(18) . . ?
O2 C2 N1 121(2) . . ?
N3 C2 N1 109.9(15) . . ?
N4 C4 N3 122.3(15) . . ?
N4 C4 C5 122.6(16) . . ?
N3 C4 C5 114.8(17) . . ?
C6 C5 C4 115.8(15) . . ?
C6 C5 H5 122.1 . . ?
C4 C5 H5 122.1 . . ?
N1 C6 C5 126.1(16) . . ?
N1 C6 H6 117.0 . . ?
C5 C6 H6 117.0 . . ?
O4' C1' N1 109.7(14) . . ?
O4' C1' C2' 105.8(14) . . ?
N1 C1' C2' 116.2(14) . . ?
O4' C1' H1' 108.3 . . ?
N1 C1' H1' 108.3 . . ?
C2' C1' H1' 108.3 . . ?
O2' C2' C1' 115.2(16) . . ?
O2' C2' C3' 108.3(15) . . ?
C1' C2' C3' 103.0(13) . . ?
O2' C2' H2' 110.0 . . ?
C1' C2' H2' 110.0 . . ?
C3' C2' H2' 110.0 . . ?
O3' C3' C4' 115.9(16) . . ?
O3' C3' C2' 113.0(15) . . ?
C4' C3' C2' 100.4(13) . . ?
O3' C3' H3' 109.0 . . ?
C4' C3' H3' 109.0 . . ?
C2' C3' H3' 109.0 . . ?
O4' C4' C5' 112.0(15) . . ?
O4' C4' C3' 106.5(13) . . ?
C5' C4' C3' 113.5(15) . . ?
O4' C4' H4' 108.2 . . ?
C5' C4' H4' 108.2 . . ?
C3' C4' H4' 108.2 . . ?
O5' C5' C4' 109.2(14) . . ?
O5' C5' H5'2 109.8 . . ?
C4' C5' H5'2 109.8 . . ?
O5' C5' H5'1 109.8 . . ?
C4' C5' H5'1 109.8 . . ?
H5'2 C5' H5'1 108.3 . . ?

loop_
_geom_bond_atom_site_label_1
_geom_bond_atom_site_label_2
_geom_bond_distance
_geom_bond_site_symmetry_2
_geom_bond_publ_flag
P1 O11 1.503(19) . yes
P1 O12 1.517(15) . yes
P1 O5' 1.584(17) . yes
P1 O13 1.592(14) . yes
O13 H13 0.9830 . ?
O2 C2 1.15(2) . ?
O2' C2' 1.38(3) . ?
O2' H2O 0.9830 . ?
O3' C3' 1.36(2) . ?
O3' H3O 0.9830 . ?
O4' C1' 1.401(19) . ?
O4' C4' 1.45(2) . ?
O5' C5' 1.41(3) . ?
N1 C6 1.32(2) . ?
N1 C2 1.47(2) . ?
N1 C1' 1.48(3) . ?
N3 C4 1.32(2) . ?
N3 C2 1.34(3) . ?
N3 H3 1.0270 . ?
N4 C4 1.31(3) . ?
N4 H41 1.0110 . ?
N4 H42 1.0110 . ?
C4 C5 1.47(2) . ?
C5 C6 1.34(3) . ?
C5 H5 1.0830 . ?
C6 H6 1.0830 . ?
C1' C2' 1.51(3) . ?
C1' H1' 1.0830 . ?
C2' C3' 1.52(2) . ?
C2' H2' 1.0830 . ?
C3' C4' 1.51(2) . ?
C3' H3' 1.0830 . ?
C4' C5' 1.49(2) . ?
C4' H4' 1.0830 . ?
C5' H5'2 1.0910 . ?
C5' H5'1 1.0910 . ?

loop_
_geom_hbond_atom_site_label_D
_geom_hbond_atom_site_label_H
_geom_hbond_atom_site_label_A
_geom_hbond_distance_DH
_geom_hbond_distance_HA
_geom_hbond_distance_DA
_geom_hbond_angle_DHA
_geom_hbond_site_symmetry_A
O13 H13 O11 0.98 1.63 2.59(2) 163.3 1_455
O2' H2O O3' 0.98 1.74 2.67(2) 154.9 2_746
O3' H3O O2 0.98 2.37 3.16(2) 136.3 2_756
O3' H3O O2' 0.98 2.08 2.63(2) 113.5 .
N3 H3 O12 1.03 1.73 2.69(2) 152.2 1_645
N4 H42 O11 1.01 1.74 2.75(2) 176.1 2_745
N4 H41 O12 1.01 1.97 2.798(19) 137.3 1_645
N4 H42 O13 1.01 2.58 3.15(3) 115.4 2_745
C6 H6 O13 1.08 2.62 3.55(2) 144.1 .

loop_
_geom_torsion_atom_site_label_1
_geom_torsion_atom_site_label_2
_geom_torsion_atom_site_label_3
_geom_torsion_atom_site_label_4
_geom_torsion
_geom_torsion_site_symmetry_1
_geom_torsion_site_symmetry_2
_geom_torsion_site_symmetry_3
_geom_torsion_site_symmetry_4
_geom_torsion_publ_flag
O11 P1 O5' C5' 177.1(12) . . . . ?
O12 P1 O5' C5' 49.8(15) . . . . ?
O13 P1 O5' C5' -70.9(15) . . . . ?
C4 N3 C2 O2 172.7(18) . . . . ?
C4 N3 C2 N1 -12(2) . . . . ?
C6 N1 C2 O2 -173.9(16) . . . . ?
C1' N1 C2 O2 -1(2) . . . . ?
C6 N1 C2 N3 11(2) . . . . ?
C1' N1 C2 N3 -176.6(12) . . . . ?
C2 N3 C4 N4 -177.6(16) . . . . ?
C2 N3 C4 C5 8(2) . . . . ?
N4 C4 C5 C6 -175.7(15) . . . . ?
N3 C4 C5 C6 -1(2) . . . . ?
C2 N1 C6 C5 -6(2) . . . . ?
C1' N1 C6 C5 -178.7(15) . . . . ?
C4 C5 C6 N1 1(2) . . . . ?
C4' O4' C1' N1 -111.7(15) . . . . ?
C4' O4' C1' C2' 14(2) . . . . ?
C6 N1 C1' O4' -1(2) . . . . ?
C2 N1 C1' O4' -174.0(12) . . . . yes
C6 N1 C1' C2' -121.3(17) . . . . ?
C2 N1 C1' C2' 66.1(17) . . . . ?
O4' C1' C2' O2' 84.9(18) . . . . ?
N1 C1' C2' O2' -153.1(14) . . . . ?
O4' C1' C2' C3' -32.8(19) . . . . ?
N1 C1' C2' C3' 89.2(16) . . . . ?
O2' C2' C3' O3' 38.6(19) . . . . ?
C1' C2' C3' O3' 161.1(17) . . . . ?
O2' C2' C3' C4' -85.5(17) . . . . ?
C1' C2' C3' C4' 37.0(19) . . . . ?
C1' O4' C4' C5' 134.6(17) . . . . ?
C1' O4' C4' C3' 10(2) . . . . ?
O3' C3' C4' O4' -151.4(16) . . . . ?
C2' C3' C4' O4' -29.3(19) . . . . ?
O3' C3' C4' C5' 85(2) . . . . ?
C2' C3' C4' C5' -153.1(16) . . . . ?
P1 O5' C5' C4' 153.4(11) . . . . yes
O4' C4' C5' O5' -70.5(17) . . . . yes
C3' C4' C5' O5' 50(2) . . . . yes
